data_4300845
loop_
_publ_author_name
'Tarlok S. Lobana'
'Ritu Sharma'
'Renu Sharma'
'Sheetal Mehra'
'Alfonso Castineiras'
'Peter Turner'

_publ_contact_author_email TARLOKSLOBANA@YAHOO.CO.IN
_publ_contact_author_name 'Tarlok S. Lobana'
_publ_section_title
;

Versatility of Heterocyclic Thioamides in the Construction of a Trinuclear

Cluster [Cu3I3(dppe)3(SC5H4NH)] and CuILinear Polymers

{Cu6(SC5H4NH)6I6}n.2nCH3CN and {CuI6(SC3H6N2)6X6}n (X = Br, I)

;
_journal_name_full 'Inorganic Chemistry'
_journal_page_first 1914
_journal_page_last 1921
_journal_paper_doi 10.1021/ic0484809
_journal_volume 44
_journal_year 2005
_chemical_formula_sum 'C9 H18 Cu3 I3 N6 S3'
_chemical_formula_weight 877.79
_chemical_name_systematic
;

?

;
_space_group_IT_number 2
_symmetry_cell_setting triclinic
_symmetry_Int_Tables_number 2
_symmetry_space_group_name_Hall '-P 1'
_symmetry_space_group_name_H-M 'P -1'
_atom_sites_solution_hydrogens geom
_atom_sites_solution_primary direct
_atom_sites_solution_secondary difmap
_audit_creation_method SHELXL-97
_cell_angle_alpha 68.835(4)
_cell_angle_beta 73.432(4)
_cell_angle_gamma 87.814(4)
_cell_formula_units_Z 2
_cell_length_a 7.883(2)
_cell_length_b 12.164(3)
_cell_length_c 12.615(3)
_cell_measurement_reflns_used 931
_cell_measurement_temperature 150(2)
_cell_measurement_theta_max 28.214
_cell_measurement_theta_min 3.050
_cell_volume 1078.4(5)
_computing_cell_refinement 'SAINT (Bruker,1995)'
_computing_data_collection 'SMART (Bruker,1995)'
_computing_data_reduction 'SAINT and XPREP (Bruker 1995)'
_computing_molecular_graphics
;

teXsan for Windows (MSC, 1997)

xtal 3.6 (Hall,du Boulay, D.J. & Olthof-Hazekamp, R. 1999)

ORTEPII  (Johnson,C.K., 1976).

WinGX (Farrugia, 1999)

;
_computing_structure_refinement 'SHELXL-97 (Sheldrick, 1997)'
_computing_structure_solution 'SHELXS-97 (Sheldrick, 1990)'
_diffrn_ambient_temperature 150(2)
_diffrn_crystal_treatment
;

attached with Exxon Paratone N, to a short length

of fibre supported on a thin piece of copper wire

inserted in a copper mounting pin.  The crystal was

quenched in a cold nitrogen gas stream from an

Oxford Cryosystems Cryostream.

;
_diffrn_measured_fraction_theta_full 0.914
_diffrn_measured_fraction_theta_max 0.914
_diffrn_measurement_device_type 'Bruker SMART 1000 CCD'
_diffrn_measurement_method \w
_diffrn_radiation_monochromator graphite
_diffrn_radiation_source 'sealed tube'
_diffrn_radiation_type MoK\a
_diffrn_radiation_wavelength 0.71073
_diffrn_reflns_av_R_equivalents 0.0514
_diffrn_reflns_av_sigmaI/netI 0.0163
_diffrn_reflns_limit_h_max 10
_diffrn_reflns_limit_h_min -9
_diffrn_reflns_limit_k_max 15
_diffrn_reflns_limit_k_min -14
_diffrn_reflns_limit_l_max 16
_diffrn_reflns_limit_l_min -16
_diffrn_reflns_number 10143
_diffrn_reflns_theta_full 28.24
_diffrn_reflns_theta_max 28.24
_diffrn_reflns_theta_min 1.80
_diffrn_standards_decay_% 0.09
_diffrn_standards_number 180
_exptl_absorpt_coefficient_mu 7.522
_exptl_absorpt_correction_T_max 0.181
_exptl_absorpt_correction_T_min 0.055
_exptl_absorpt_correction_type gaussian
_exptl_absorpt_process_details
;

Gaussian (Coppens et al., 1965)

XPREP  (Bruker, 1995)

;
_exptl_crystal_colour colourless
_exptl_crystal_density_diffrn 2.703
_exptl_crystal_density_method 'not measured'
_exptl_crystal_description prism
_exptl_crystal_F_000 816
_exptl_crystal_size_max 0.457
_exptl_crystal_size_mid 0.404
_exptl_crystal_size_min 0.282
_refine_diff_density_max 1.221
_refine_diff_density_min -0.898
_refine_diff_density_rms 0.176
_refine_ls_extinction_method none
_refine_ls_goodness_of_fit_ref 1.249
_refine_ls_hydrogen_treatment mixed
_refine_ls_matrix_type full
_refine_ls_number_parameters 222
_refine_ls_number_reflns 4872
_refine_ls_number_restraints 0
_refine_ls_restrained_S_all 1.249
_refine_ls_R_factor_all 0.0335
_refine_ls_R_factor_gt 0.0328
_refine_ls_shift/su_max 0.002
_refine_ls_shift/su_mean 0.000
_refine_ls_structure_factor_coef Fsqd
_refine_ls_weighting_details 'calc w==1/[\s^2^(Fo^2^)+(0.0378P)^2^+4.6416P] where P==(Fo^2^+2Fc^2^)/3'
_refine_ls_weighting_scheme calc
_refine_ls_wR_factor_gt 0.0861
_refine_ls_wR_factor_ref 0.0865
_reflns_number_gt 4744
_reflns_number_total 4872
_reflns_threshold_expression >2sigma(I)
_cod_data_source_file ic0484809si20041104_101328_1.cif
_cod_data_source_block compound_4
_cod_depositor_comments
;
The following automatic conversions were performed:
'_exptl_absorpt_correction_type' value 'Gaussian' changed to 'gaussian'
according to '/home/saulius/struct/CIF-dictionaries/cif_core.dic'
dictionary named 'cif_core.dic' version 2.4.1 from 2010-06-29.

Automatic conversion script
Id: cif_fix_enum 1527 2010-12-29 10:47:43Z saulius 
;
_cod_original_sg_symbol_H-M 'P -1 '
_cod_database_code 4300845

loop_
_symmetry_equiv_pos_as_xyz
'x, y, z'
'-x, -y, -z'

loop_
_atom_site_label
_atom_site_type_symbol
_atom_site_fract_x
_atom_site_fract_y
_atom_site_fract_z
_atom_site_U_iso_or_equiv
_atom_site_adp_type
_atom_site_occupancy
_atom_site_symmetry_multiplicity
_atom_site_calc_flag
_atom_site_refinement_flags
_atom_site_disorder_assembly
_atom_site_disorder_group
Cu1 Cu 0.93784(8) 0.11810(5) 0.54874(5) 0.02301(13) Uani 1 1 d . . .
Cu2 Cu 0.94896(9) 0.48571(6) 0.41083(6) 0.02528(14) Uani 1 1 d . . .
Cu3 Cu 0.84259(9) 0.29855(6) 0.76810(6) 0.02476(14) Uani 1 1 d . . .
I1 I 1.23545(4) -0.00213(3) 0.53393(3) 0.02242(9) Uani 0.98 1 d P . .
I1B I 1.2798(18) 0.0024(12) 0.4621(14) 0.026(3) Uiso 0.02 1 d P . .
I2 I 1.17457(4) 0.35927(3) 0.74681(3) 0.02310(9) Uani 1 1 d . . .
I3 I 0.66441(5) 0.30471(3) 0.97588(3) 0.02713(9) Uani 1 1 d . . .
S1 S 1.03081(17) 0.30448(10) 0.40632(10) 0.0225(2) Uani 1 1 d . . .
N1 N 1.1206(8) 0.2082(4) 0.2382(4) 0.0383(12) Uani 1 1 d . . .
H1N H 1.1390 0.1397 0.2880 0.046 Uiso 1 1 calc R . .
N2 N 1.0799(7) 0.3954(4) 0.1700(4) 0.0303(10) Uani 1 1 d . . .
H2N H 1.0496 0.4656 0.1707 0.036 Uiso 1 1 calc R . .
C1 C 1.0768(6) 0.3027(4) 0.2665(4) 0.0210(9) Uani 1 1 d . . .
C2 C 1.1346(8) 0.2327(5) 0.1130(5) 0.0332(12) Uani 1 1 d . . .
H2A H 1.0306 0.1965 0.1053 0.040 Uiso 1 1 calc R . .
H2B H 1.2442 0.2035 0.0735 0.040 Uiso 1 1 calc R . .
C3 C 1.1396(9) 0.3678(5) 0.0618(5) 0.0336(12) Uani 1 1 d . . .
H3A H 1.2611 0.4032 0.0142 0.040 Uiso 1 1 calc R . .
H3B H 1.0581 0.3955 0.0121 0.040 Uiso 1 1 calc R . .
S2 S 0.75395(15) 0.42097(10) 0.60423(10) 0.0195(2) Uani 1 1 d . . .
N3 N 0.5705(6) 0.6133(4) 0.5461(4) 0.0241(8) Uani 1 1 d . . .
H3N H 0.5980 0.6183 0.4717 0.029 Uiso 1 1 calc R . .
N4 N 0.5567(6) 0.5428(4) 0.7334(4) 0.0244(8) Uani 1 1 d . . .
H4N H 0.5790 0.4967 0.7992 0.029 Uiso 1 1 calc R . .
C4 C 0.6218(6) 0.5318(4) 0.6284(4) 0.0185(9) Uani 1 1 d . . .
C5 C 0.4612(7) 0.6964(5) 0.5915(5) 0.0291(11) Uani 1 1 d . . .
H5A H 0.3440 0.6999 0.5767 0.035 Uiso 1 1 calc R . .
H5B H 0.5213 0.7768 0.5553 0.035 Uiso 1 1 calc R . .
C6 C 0.4429(8) 0.6421(6) 0.7247(5) 0.0357(13) Uani 1 1 d . . .
H6A H 0.4851 0.6997 0.7523 0.043 Uiso 1 1 calc R . .
H6B H 0.3182 0.6143 0.7719 0.043 Uiso 1 1 calc R . .
S3 S 0.82058(16) 0.11744(11) 0.73811(11) 0.0223(2) Uani 1 1 d . . .
N5 N 0.4844(6) 0.1043(5) 0.8763(4) 0.0327(10) Uani 1 1 d . . .
H5N H 0.5173 0.1429 0.9150 0.039 Uiso 1 1 calc R . .
N6 N 0.5056(6) 0.0306(5) 0.7410(4) 0.0344(11) Uani 1 1 d . . .
H6N H 0.5556 0.0049 0.6833 0.041 Uiso 1 1 calc R . .
C7 C 0.5946(7) 0.0832(4) 0.7845(4) 0.0223(9) Uani 1 1 d . . .
C8 C 0.3024(7) 0.0558(5) 0.9053(5) 0.0265(10) Uani 1 1 d . . .
H8A H 0.2157 0.1163 0.9098 0.032 Uiso 1 1 calc R . .
H8B H 0.2696 -0.0131 0.9810 0.032 Uiso 1 1 calc R . .
C9 C 0.3152(7) 0.0193(5) 0.7980(5) 0.0306(11) Uani 1 1 d . . .
H9A H 0.2658 -0.0630 0.8243 0.037 Uiso 1 1 calc R . .
H9B H 0.2523 0.0727 0.7441 0.037 Uiso 1 1 calc R . .

loop_
_atom_site_aniso_label
_atom_site_aniso_U_11
_atom_site_aniso_U_22
_atom_site_aniso_U_33
_atom_site_aniso_U_23
_atom_site_aniso_U_13
_atom_site_aniso_U_12
Cu1 0.0267(3) 0.0205(3) 0.0218(3) -0.0091(2) -0.0047(2) -0.0007(2)
Cu2 0.0340(3) 0.0232(3) 0.0216(3) -0.0116(2) -0.0091(2) 0.0093(2)
Cu3 0.0276(3) 0.0256(3) 0.0225(3) -0.0110(2) -0.0063(2) -0.0001(2)
I1 0.01835(15) 0.02653(17) 0.02965(19) -0.01762(14) -0.00866(13) 0.00468(12)
I2 0.02246(16) 0.02500(16) 0.02047(15) -0.00620(12) -0.00705(12) 0.00261(12)
I3 0.03232(18) 0.02913(17) 0.01892(16) -0.01087(13) -0.00255(13) -0.00294(13)
S1 0.0303(6) 0.0166(5) 0.0194(5) -0.0084(4) -0.0027(5) 0.0003(4)
N1 0.063(3) 0.020(2) 0.023(2) -0.0102(18) 0.003(2) 0.008(2)
N2 0.046(3) 0.025(2) 0.022(2) -0.0113(18) -0.011(2) 0.0074(19)
C1 0.019(2) 0.020(2) 0.024(2) -0.0094(18) -0.0034(18) -0.0014(17)
C2 0.036(3) 0.035(3) 0.029(3) -0.020(2) 0.000(2) -0.002(2)
C3 0.051(4) 0.030(3) 0.022(2) -0.016(2) -0.006(2) 0.007(2)
S2 0.0220(5) 0.0188(5) 0.0184(5) -0.0084(4) -0.0050(4) 0.0035(4)
N3 0.024(2) 0.026(2) 0.025(2) -0.0134(17) -0.0063(17) 0.0061(16)
N4 0.023(2) 0.030(2) 0.022(2) -0.0141(17) -0.0045(16) 0.0050(17)
C4 0.017(2) 0.021(2) 0.021(2) -0.0133(18) -0.0040(17) 0.0000(16)
C5 0.024(2) 0.023(2) 0.043(3) -0.019(2) -0.008(2) 0.0083(19)
C6 0.033(3) 0.040(3) 0.037(3) -0.023(3) -0.004(2) 0.013(2)
S3 0.0247(6) 0.0212(5) 0.0212(5) -0.0098(4) -0.0040(4) 0.0007(4)
N5 0.026(2) 0.048(3) 0.033(2) -0.028(2) -0.0039(19) -0.004(2)
N6 0.029(2) 0.048(3) 0.034(2) -0.028(2) -0.002(2) -0.008(2)
C7 0.027(2) 0.017(2) 0.020(2) -0.0041(17) -0.0048(19) 0.0001(18)
C8 0.023(2) 0.033(3) 0.022(2) -0.011(2) -0.0031(19) 0.001(2)
C9 0.027(3) 0.035(3) 0.030(3) -0.016(2) -0.002(2) -0.003(2)

loop_
_atom_type_symbol
_atom_type_description
_atom_type_scat_dispersion_real
_atom_type_scat_dispersion_imag
_atom_type_scat_source
C C 0.0033 0.0016 'International Tables Vol C Tables 4.2.6.8 and 6.1.1.4'
H H 0.0000 0.0000 'International Tables Vol C Tables 4.2.6.8 and 6.1.1.4'
Cu Cu 0.3201 1.2651 'International Tables Vol C Tables 4.2.6.8 and 6.1.1.4'
I I -0.4742 1.8119 'International Tables Vol C Tables 4.2.6.8 and 6.1.1.4'
N N 0.0061 0.0033 'International Tables Vol C Tables 4.2.6.8 and 6.1.1.4'
S S 0.1246 0.1234 'International Tables Vol C Tables 4.2.6.8 and 6.1.1.4'

loop_
_geom_angle_atom_site_label_1
_geom_angle_atom_site_label_2
_geom_angle_atom_site_label_3
_geom_angle
_geom_angle_site_symmetry_1
_geom_angle_site_symmetry_3
_geom_angle_publ_flag
S3 Cu1 S1 113.68(5) . . ?
S3 Cu1 I1B 101.4(4) . 2_756 ?
S1 Cu1 I1B 121.3(3) . 2_756 ?
S3 Cu1 I1 120.02(4) . 2_756 ?
S1 Cu1 I1 108.55(4) . 2_756 ?
I1B Cu1 I1 18.7(4) 2_756 2_756 ?
S3 Cu1 I1 110.31(4) . . ?
S1 Cu1 I1 104.26(4) . . ?
I1B Cu1 I1 105.6(3) 2_756 . ?
I1 Cu1 I1 97.83(3) 2_756 . ?
S3 Cu1 I1B 125.5(3) . . ?
S1 Cu1 I1B 95.2(3) . . ?
I1B Cu1 I1B 101.0(4) 2_756 . ?
I1 Cu1 I1B 89.4(3) 2_756 . ?
I1 Cu1 I1B 15.2(3) . . ?
S1 Cu2 S2 97.88(5) . . ?
S1 Cu2 S2 100.73(5) . 2_766 ?
S2 Cu2 S2 112.72(4) . 2_766 ?
S1 Cu2 I2 124.38(4) . 2_766 ?
S2 Cu2 I2 114.30(4) . 2_766 ?
S2 Cu2 I2 106.18(4) 2_766 2_766 ?
S1 Cu2 Cu2 107.04(5) . 2_766 ?
S2 Cu2 Cu2 60.28(4) . 2_766 ?
S2 Cu2 Cu2 52.44(3) 2_766 2_766 ?
I2 Cu2 Cu2 128.02(4) 2_766 2_766 ?
S1 Cu2 Cu3 120.09(4) . 2_766 ?
S2 Cu2 Cu3 139.26(4) . 2_766 ?
S2 Cu2 Cu3 49.89(3) 2_766 2_766 ?
I2 Cu2 Cu3 57.10(2) 2_766 2_766 ?
Cu2 Cu2 Cu3 92.55(4) 2_766 2_766 ?
S2 Cu3 S3 97.28(5) . . ?
S2 Cu3 I3 116.53(4) . . ?
S3 Cu3 I3 117.27(4) . . ?
S2 Cu3 I2 110.95(4) . . ?
S3 Cu3 I2 111.84(4) . . ?
I3 Cu3 I2 103.27(3) . . ?
S2 Cu3 Cu2 56.92(4) . 2_766 ?
S3 Cu3 Cu2 124.78(4) . 2_766 ?
I3 Cu3 Cu2 117.94(3) . 2_766 ?
I2 Cu3 Cu2 54.92(2) . 2_766 ?
I1B I1 Cu1 62.0(9) . 2_756 ?
I1B I1 Cu1 108.7(9) . . ?
Cu1 I1 Cu1 82.17(3) 2_756 . ?
I1 I1B Cu1 99.3(10) . 2_756 ?
I1 I1B Cu1 56.1(8) . . ?
Cu1 I1B Cu1 79.0(4) 2_756 . ?
Cu2 I2 Cu3 67.98(3) 2_766 . ?
C1 S1 Cu2 111.42(17) . . ?
C1 S1 Cu1 111.32(17) . . ?
Cu2 S1 Cu1 129.82(6) . . ?
C1 N1 C2 111.3(5) . . ?
C1 N1 H1N 124.3 . . ?
C2 N1 H1N 124.3 . . ?
C1 N2 C3 112.3(4) . . ?
C1 N2 H2N 123.9 . . ?
C3 N2 H2N 123.9 . . ?
N2 C1 N1 110.0(5) . . ?
N2 C1 S1 125.2(4) . . ?
N1 C1 S1 124.7(4) . . ?
N1 C2 C3 102.2(4) . . ?
N1 C2 H2A 111.3 . . ?
C3 C2 H2A 111.3 . . ?
N1 C2 H2B 111.3 . . ?
C3 C2 H2B 111.3 . . ?
H2A C2 H2B 109.2 . . ?
N2 C3 C2 101.7(4) . . ?
N2 C3 H3A 111.4 . . ?
C2 C3 H3A 111.4 . . ?
N2 C3 H3B 111.4 . . ?
C2 C3 H3B 111.4 . . ?
H3A C3 H3B 109.3 . . ?
C4 S2 Cu3 115.03(17) . . ?
C4 S2 Cu2 111.34(17) . . ?
Cu3 S2 Cu2 121.68(6) . . ?
C4 S2 Cu2 97.74(16) . 2_766 ?
Cu3 S2 Cu2 73.19(4) . 2_766 ?
Cu2 S2 Cu2 67.28(4) . 2_766 ?
C4 N3 C5 112.2(4) . . ?
C4 N3 H3N 123.9 . . ?
C5 N3 H3N 123.9 . . ?
C4 N4 C6 111.0(4) . . ?
C4 N4 H4N 124.5 . . ?
C6 N4 H4N 124.5 . . ?
N3 C4 N4 111.5(4) . . ?
N3 C4 S2 123.9(4) . . ?
N4 C4 S2 124.6(4) . . ?
N3 C5 C6 102.2(4) . . ?
N3 C5 H5A 111.3 . . ?
C6 C5 H5A 111.3 . . ?
N3 C5 H5B 111.3 . . ?
C6 C5 H5B 111.3 . . ?
H5A C5 H5B 109.2 . . ?
N4 C6 C5 102.9(4) . . ?
N4 C6 H6A 111.2 . . ?
C5 C6 H6A 111.2 . . ?
N4 C6 H6B 111.2 . . ?
C5 C6 H6B 111.2 . . ?
H6A C6 H6B 109.1 . . ?
C7 S3 Cu1 109.66(17) . . ?
C7 S3 Cu3 102.82(17) . . ?
Cu1 S3 Cu3 117.87(6) . . ?
C7 N5 C8 112.4(4) . . ?
C7 N5 H5N 123.8 . . ?
C8 N5 H5N 123.8 . . ?
C7 N6 C9 112.9(5) . . ?
C7 N6 H6N 123.6 . . ?
C9 N6 H6N 123.6 . . ?
N6 C7 N5 109.7(5) . . ?
N6 C7 S3 127.0(4) . . ?
N5 C7 S3 123.2(4) . . ?
N5 C8 C9 101.1(4) . . ?
N5 C8 H8A 111.5 . . ?
C9 C8 H8A 111.5 . . ?
N5 C8 H8B 111.5 . . ?
C9 C8 H8B 111.5 . . ?
H8A C8 H8B 109.4 . . ?
N6 C9 C8 102.5(4) . . ?
N6 C9 H9A 111.3 . . ?
C8 C9 H9A 111.3 . . ?
N6 C9 H9B 111.3 . . ?
C8 C9 H9B 111.3 . . ?
H9A C9 H9B 109.2 . . ?

loop_
_geom_bond_atom_site_label_1
_geom_bond_atom_site_label_2
_geom_bond_distance
_geom_bond_site_symmetry_2
_geom_bond_publ_flag
Cu1 S3 2.2998(14) . ?
Cu1 S1 2.3108(14) . ?
Cu1 I1B 2.362(13) 2_756 ?
Cu1 I1 2.6392(8) 2_756 ?
Cu1 I1 2.7134(9) . ?
Cu1 I1B 3.096(14) . ?
Cu2 S1 2.2894(14) . ?
Cu2 S2 2.3455(14) . ?
Cu2 S2 2.5695(15) 2_766 ?
Cu2 I2 2.5913(8) 2_766 ?
Cu2 Cu2 2.7292(14) 2_766 ?
Cu2 Cu3 2.9357(11) 2_766 ?
Cu3 S2 2.3454(14) . ?
Cu3 S3 2.3865(15) . ?
Cu3 I3 2.6236(9) . ?
Cu3 I2 2.6588(10) . ?
Cu3 Cu2 2.9357(11) 2_766 ?
I1 I1B 0.856(16) . ?
I1 Cu1 2.6392(8) 2_756 ?
I1B Cu1 2.362(13) 2_756 ?
I2 Cu2 2.5913(8) 2_766 ?
S1 C1 1.704(5) . ?
N1 C1 1.329(6) . ?
N1 C2 1.469(7) . ?
N1 H1N 0.8800 . ?
N2 C1 1.322(7) . ?
N2 C3 1.466(6) . ?
N2 H2N 0.8800 . ?
C2 C3 1.532(8) . ?
C2 H2A 0.9900 . ?
C2 H2B 0.9900 . ?
C3 H3A 0.9900 . ?
C3 H3B 0.9900 . ?
S2 C4 1.733(5) . ?
S2 Cu2 2.5695(15) 2_766 ?
N3 C4 1.301(7) . ?
N3 C5 1.470(6) . ?
N3 H3N 0.8800 . ?
N4 C4 1.330(6) . ?
N4 C6 1.468(7) . ?
N4 H4N 0.8800 . ?
C5 C6 1.532(8) . ?
C5 H5A 0.9900 . ?
C5 H5B 0.9900 . ?
C6 H6A 0.9900 . ?
C6 H6B 0.9900 . ?
S3 C7 1.725(5) . ?
N5 C7 1.337(7) . ?
N5 C8 1.466(7) . ?
N5 H5N 0.8800 . ?
N6 C7 1.307(7) . ?
N6 C9 1.455(7) . ?
N6 H6N 0.8800 . ?
C8 C9 1.547(7) . ?
C8 H8A 0.9900 . ?
C8 H8B 0.9900 . ?
C9 H9A 0.9900 . ?
C9 H9B 0.9900 . ?

loop_
_geom_hbond_atom_site_label_D
_geom_hbond_atom_site_label_H
_geom_hbond_atom_site_label_A
_geom_hbond_distance_DH
_geom_hbond_distance_HA
_geom_hbond_distance_DA
_geom_hbond_angle_DHA
_geom_hbond_site_symmetry_A
N1 H1N I1 0.88 3.25 4.018(5) 147.1 .
N2 H2N I2 0.88 3.00 3.825(5) 156.6 2_766
N2 H2N I3 0.88 3.27 3.789(5) 120.3 2_766
N3 H3N I2 0.88 2.75 3.568(4) 155.1 2_766
N4 H4N I3 0.88 2.80 3.656(5) 163.8 .
N5 H5N I3 0.88 2.75 3.609(5) 164.7 .
N6 H6N I1 0.88 2.78 3.618(5) 160.4 2_756

loop_
_geom_torsion_atom_site_label_1
_geom_torsion_atom_site_label_2
_geom_torsion_atom_site_label_3
_geom_torsion_atom_site_label_4
_geom_torsion
_geom_torsion_site_symmetry_1
_geom_torsion_site_symmetry_2
_geom_torsion_site_symmetry_3
_geom_torsion_site_symmetry_4
_geom_torsion_publ_flag
S3 Cu1 I1 I1B -177.0(9) . . . . ?
S1 Cu1 I1 I1B -54.6(9) . . . . ?
I1B Cu1 I1 I1B 74.2(11) 2_756 . . . ?
I1 Cu1 I1 I1B 56.9(9) 2_756 . . . ?
S3 Cu1 I1 Cu1 126.11(5) . . . 2_756 ?
S1 Cu1 I1 Cu1 -111.48(5) . . . 2_756 ?
I1B Cu1 I1 Cu1 17.4(4) 2_756 . . 2_756 ?
I1 Cu1 I1 Cu1 0.0 2_756 . . 2_756 ?
I1B Cu1 I1 Cu1 -56.9(9) . . . 2_756 ?
Cu1 I1 I1B Cu1 -69.9(6) . . . 2_756 ?
Cu1 I1 I1B Cu1 69.9(6) 2_756 . . . ?
S3 Cu1 I1B I1 3.4(11) . . . . ?
S1 Cu1 I1B I1 127.5(9) . . . . ?
I1B Cu1 I1B I1 -109.2(10) 2_756 . . . ?
I1 Cu1 I1B I1 -123.9(9) 2_756 . . . ?
S3 Cu1 I1B Cu1 112.7(3) . . . 2_756 ?
S1 Cu1 I1B Cu1 -123.3(3) . . . 2_756 ?
I1B Cu1 I1B Cu1 0.0 2_756 . . 2_756 ?
I1 Cu1 I1B Cu1 -14.7(3) 2_756 . . 2_756 ?
I1 Cu1 I1B Cu1 109.2(10) . . . 2_756 ?
S2 Cu3 I2 Cu2 10.56(4) . . . 2_766 ?
S3 Cu3 I2 Cu2 118.00(5) . . . 2_766 ?
I3 Cu3 I2 Cu2 -115.01(3) . . . 2_766 ?
S2 Cu2 S1 C1 148.54(18) . . . . ?
S2 Cu2 S1 C1 -96.43(18) 2_766 . . . ?
I2 Cu2 S1 C1 21.81(19) 2_766 . . . ?
Cu2 Cu2 S1 C1 -150.22(18) 2_766 . . . ?
Cu3 Cu2 S1 C1 -46.83(19) 2_766 . . . ?
S2 Cu2 S1 Cu1 1.86(9) . . . . ?
S2 Cu2 S1 Cu1 116.88(8) 2_766 . . . ?
I2 Cu2 S1 Cu1 -124.87(7) 2_766 . . . ?
Cu2 Cu2 S1 Cu1 63.10(9) 2_766 . . . ?
Cu3 Cu2 S1 Cu1 166.49(6) 2_766 . . . ?
S3 Cu1 S1 C1 -168.51(18) . . . . ?
I1B Cu1 S1 C1 -47.3(5) 2_756 . . . ?
I1 Cu1 S1 C1 -32.17(19) 2_756 . . . ?
I1 Cu1 S1 C1 71.33(18) . . . . ?
I1B Cu1 S1 C1 59.0(3) . . . . ?
S3 Cu1 S1 Cu2 -21.80(10) . . . . ?
I1B Cu1 S1 Cu2 99.4(4) 2_756 . . . ?
I1 Cu1 S1 Cu2 114.54(7) 2_756 . . . ?
I1 Cu1 S1 Cu2 -141.96(7) . . . . ?
I1B Cu1 S1 Cu2 -154.3(3) . . . . ?
C3 N2 C1 N1 -3.2(7) . . . . ?
C3 N2 C1 S1 174.7(4) . . . . ?
C2 N1 C1 N2 -7.7(7) . . . . ?
C2 N1 C1 S1 174.4(4) . . . . ?
Cu2 S1 C1 N2 5.2(5) . . . . ?
Cu1 S1 C1 N2 158.3(4) . . . . ?
Cu2 S1 C1 N1 -177.2(4) . . . . ?
Cu1 S1 C1 N1 -24.1(5) . . . . ?
C1 N1 C2 C3 14.5(7) . . . . ?
C1 N2 C3 C2 11.8(7) . . . . ?
N1 C2 C3 N2 -14.7(6) . . . . ?
S3 Cu3 S2 C4 142.09(18) . . . . ?
I3 Cu3 S2 C4 16.63(18) . . . . ?
I2 Cu3 S2 C4 -101.13(17) . . . . ?
Cu2 Cu3 S2 C4 -90.81(18) 2_766 . . . ?
S3 Cu3 S2 Cu2 -78.43(7) . . . . ?
I3 Cu3 S2 Cu2 156.11(5) . . . . ?
I2 Cu3 S2 Cu2 38.35(7) . . . . ?
Cu2 Cu3 S2 Cu2 48.66(5) 2_766 . . . ?
S3 Cu3 S2 Cu2 -127.09(4) . . . 2_766 ?
I3 Cu3 S2 Cu2 107.45(4) . . . 2_766 ?
I2 Cu3 S2 Cu2 -10.31(4) . . . 2_766 ?
S1 Cu2 S2 C4 -165.22(17) . . . . ?
S2 Cu2 S2 C4 89.61(17) 2_766 . . . ?
I2 Cu2 S2 C4 -31.76(17) 2_766 . . . ?
Cu2 Cu2 S2 C4 89.61(17) 2_766 . . . ?
Cu3 Cu2 S2 C4 35.35(18) 2_766 . . . ?
S1 Cu2 S2 Cu3 53.98(7) . . . . ?
S2 Cu2 S2 Cu3 -51.19(6) 2_766 . . . ?
I2 Cu2 S2 Cu3 -172.55(4) 2_766 . . . ?
Cu2 Cu2 S2 Cu3 -51.19(6) 2_766 . . . ?
Cu3 Cu2 S2 Cu3 -105.45(7) 2_766 . . . ?
S1 Cu2 S2 Cu2 105.17(5) . . . 2_766 ?
S2 Cu2 S2 Cu2 0.0 2_766 . . 2_766 ?
I2 Cu2 S2 Cu2 -121.37(4) 2_766 . . 2_766 ?
Cu3 Cu2 S2 Cu2 -54.26(6) 2_766 . . 2_766 ?
C5 N3 C4 N4 2.0(6) . . . . ?
C5 N3 C4 S2 -179.4(4) . . . . ?
C6 N4 C4 N3 1.5(6) . . . . ?
C6 N4 C4 S2 -177.1(4) . . . . ?
Cu3 S2 C4 N3 174.8(4) . . . . ?
Cu2 S2 C4 N3 31.2(5) . . . . ?
Cu2 S2 C4 N3 99.8(4) 2_766 . . . ?
Cu3 S2 C4 N4 -6.8(5) . . . . ?
Cu2 S2 C4 N4 -150.4(4) . . . . ?
Cu2 S2 C4 N4 -81.8(4) 2_766 . . . ?
C4 N3 C5 C6 -4.4(6) . . . . ?
C4 N4 C6 C5 -4.1(6) . . . . ?
N3 C5 C6 N4 4.7(6) . . . . ?
S1 Cu1 S3 C7 109.46(18) . . . . ?
I1B Cu1 S3 C7 -22.3(4) 2_756 . . . ?
I1 Cu1 S3 C7 -21.42(18) 2_756 . . . ?
I1 Cu1 S3 C7 -133.86(18) . . . . ?
I1B Cu1 S3 C7 -134.8(4) . . . . ?
S1 Cu1 S3 Cu3 -7.63(8) . . . . ?
I1B Cu1 S3 Cu3 -139.4(3) 2_756 . . . ?
I1 Cu1 S3 Cu3 -138.52(5) 2_756 . . . ?
I1 Cu1 S3 Cu3 109.05(6) . . . . ?
I1B Cu1 S3 Cu3 108.1(3) . . . . ?
S2 Cu3 S3 C7 -75.25(17) . . . . ?
I3 Cu3 S3 C7 49.68(18) . . . . ?
I2 Cu3 S3 C7 168.68(17) . . . . ?
Cu2 Cu3 S3 C7 -129.71(17) 2_766 . . . ?
S2 Cu3 S3 Cu1 45.46(7) . . . . ?
I3 Cu3 S3 Cu1 170.39(4) . . . . ?
I2 Cu3 S3 Cu1 -70.61(6) . . . . ?
Cu2 Cu3 S3 Cu1 -9.00(8) 2_766 . . . ?
C9 N6 C7 N5 4.4(7) . . . . ?
C9 N6 C7 S3 -177.8(4) . . . . ?
C8 N5 C7 N6 3.9(7) . . . . ?
C8 N5 C7 S3 -174.0(4) . . . . ?
Cu1 S3 C7 N6 19.7(5) . . . . ?
Cu3 S3 C7 N6 145.9(5) . . . . ?
Cu1 S3 C7 N5 -162.8(4) . . . . ?
Cu3 S3 C7 N5 -36.6(5) . . . . ?
C7 N5 C8 C9 -9.6(6) . . . . ?
C7 N6 C9 C8 -10.1(7) . . . . ?
N5 C8 C9 N6 11.0(6) . . . . ?
